data_4131655
loop_
_publ_author_name
'Patalag, Lukas J.'
'Ho, Luong Phong'
'Jones, Peter G.'
'Werz, Daniel B.'

_publ_section_title
;
 Ethylene-Bridged Oligo-BODIPYs: Access to Intramolecular J-Aggregates and
 Superfluorophores.
;
_journal_issue 42
_journal_name_full 'Journal of the American Chemical Society'
_journal_page_first 15104
_journal_page_last 15113
_journal_paper_doi 10.1021/jacs.7b08176
_journal_volume 139
_journal_year 2017
_chemical_formula_sum 'C42 H44 B2 F4 N4'
_chemical_formula_weight 702.43
_space_group_IT_number 2
_space_group_name_Hall '-P 1'
_space_group_name_H-M_alt 'P -1'
_symmetry_cell_setting triclinic
_symmetry_space_group_name_H-M 'P -1'
_atom_sites_solution_hydrogens geom
_atom_sites_solution_primary direct
_atom_sites_solution_secondary difmap
_audit_creation_method SHELXL-97
_cell_angle_alpha 71.452(5)
_cell_angle_beta 79.688(4)
_cell_angle_gamma 78.015(5)
_cell_formula_units_Z 1
_cell_length_a 7.5627(4)
_cell_length_b 10.9924(6)
_cell_length_c 11.4757(6)
_cell_measurement_reflns_used 21335
_cell_measurement_temperature 100(2)
_cell_measurement_theta_max 75.8690
_cell_measurement_theta_min 4.0850
_cell_volume 878.15(9)
_computing_cell_refinement 'CrysAlisPro 1.171.38.43c (Rigaku OD, 2015)'
_computing_data_collection 'CrysAlisPro 1.171.38.43c (Rigaku OD, 2015)'
_computing_data_reduction 'CrysAlisPro 1.171.38.43c (Rigaku OD, 2015)'
_computing_molecular_graphics 'Siemens XP'
_computing_publication_material SHELXL-97
_computing_structure_refinement 'SHELXL-97 (Sheldrick, 1997)'
_computing_structure_solution 'SHELXS-97 (Sheldrick, 1990)'
_diffrn_ambient_temperature 100(2)
_diffrn_detector_area_resol_mean 10.3543
_diffrn_measured_fraction_theta_full 0.999
_diffrn_measured_fraction_theta_max 0.996
_diffrn_measurement_device_type 'Oxford Diffraction Xcalibur, Atlas, Nova'
_diffrn_measurement_method \w-scan
_diffrn_radiation_monochromator mirror
_diffrn_radiation_type CuK\a
_diffrn_radiation_wavelength 1.54184
_diffrn_reflns_av_R_equivalents 0.0362
_diffrn_reflns_av_sigmaI/netI 0.0150
_diffrn_reflns_limit_h_max 9
_diffrn_reflns_limit_h_min -9
_diffrn_reflns_limit_k_max 13
_diffrn_reflns_limit_k_min -13
_diffrn_reflns_limit_l_max 14
_diffrn_reflns_limit_l_min -14
_diffrn_reflns_number 36598
_diffrn_reflns_theta_full 75.00
_diffrn_reflns_theta_max 76.16
_diffrn_reflns_theta_min 4.09
_diffrn_source 'micro-focus sealed X-ray tube'
_diffrn_source_type 'Nova (Cu) X-ray Source'
_exptl_absorpt_coefficient_mu 0.748
_exptl_absorpt_correction_T_max 1.00000
_exptl_absorpt_correction_T_min 0.75255
_exptl_absorpt_correction_type multi-scan
_exptl_absorpt_process_details
;
CrysAlisPro 1.171.38.43c (Rigaku Oxford Diffraction, 2015)
Empirical absorption correction using spherical harmonics,
 implemented in SCALE3 ABSPACK scaling algorithm.
;
_exptl_crystal_colour orange
_exptl_crystal_density_diffrn 1.328
_exptl_crystal_density_method 'not measured'
_exptl_crystal_description tablet
_exptl_crystal_F_000 370
_exptl_crystal_size_max 0.30
_exptl_crystal_size_mid 0.20
_exptl_crystal_size_min 0.10
_refine_diff_density_max 0.241
_refine_diff_density_min -0.235
_refine_diff_density_rms 0.045
_refine_ls_extinction_method none
_refine_ls_goodness_of_fit_ref 1.044
_refine_ls_hydrogen_treatment constr
_refine_ls_matrix_type full
_refine_ls_number_parameters 238
_refine_ls_number_reflns 3658
_refine_ls_number_restraints 0
_refine_ls_restrained_S_all 1.044
_refine_ls_R_factor_all 0.0408
_refine_ls_R_factor_gt 0.0386
_refine_ls_shift/su_max 0.001
_refine_ls_shift/su_mean 0.000
_refine_ls_structure_factor_coef Fsqd
_refine_ls_weighting_details 'calc w=1/[\s^2^(Fo^2^)+(0.0641P)^2^+0.2426P] where P=(Fo^2^+2Fc^2^)/3'
_refine_ls_weighting_scheme calc
_refine_ls_wR_factor_gt 0.1042
_refine_ls_wR_factor_ref 0.1068
_reflns_number_gt 3396
_reflns_number_total 3658
_reflns_threshold_expression >2sigma(I)
_cod_data_source_file ja7b08176_si_002.cif
_cod_data_source_block patmys2
_cod_original_cell_volume 878.15(8)
_cod_database_code 4131655

loop_
_symmetry_equiv_pos_as_xyz
'x, y, z'
'-x, -y, -z'

loop_
_atom_site_label
_atom_site_type_symbol
_atom_site_fract_x
_atom_site_fract_y
_atom_site_fract_z
_atom_site_U_iso_or_equiv
_atom_site_adp_type
_atom_site_occupancy
_atom_site_symmetry_multiplicity
_atom_site_calc_flag
_atom_site_refinement_flags
C1 C 0.44114(15) 0.39483(11) 0.67388(10) 0.0240(2) Uani 1 1 d .
H1 H 0.5296 0.3252 0.7118 0.029 Uiso 1 1 calc R
C2 C 0.31212(16) 0.38784(11) 0.60573(11) 0.0251(2) Uani 1 1 d .
H2 H 0.2957 0.3122 0.5885 0.030 Uiso 1 1 calc R
C3 C 0.20977(15) 0.51253(11) 0.56645(10) 0.0222(2) Uani 1 1 d .
C4 C 0.34020(15) 0.92189(11) 0.62755(11) 0.0255(2) Uani 1 1 d .
C5 C 0.47621(16) 0.92837(12) 0.69389(11) 0.0272(3) Uani 1 1 d .
H5 H 0.5026 1.0051 0.7038 0.033 Uiso 1 1 calc R
C6 C 0.56402(15) 0.80359(11) 0.74184(11) 0.0250(2) Uani 1 1 d .
H6 H 0.6603 0.7783 0.7919 0.030 Uiso 1 1 calc R
C6A C 0.48384(15) 0.72009(11) 0.70247(10) 0.0225(2) Uani 1 1 d .
C7 C 0.51648(14) 0.58492(11) 0.72782(10) 0.0211(2) Uani 1 1 d .
C7A C 0.41660(14) 0.52457(11) 0.67641(10) 0.0215(2) Uani 1 1 d .
C8 C 0.05430(15) 0.55508(11) 0.49027(10) 0.0236(2) Uani 1 1 d .
H8A H 0.1021 0.5856 0.4016 0.028 Uiso 1 1 calc R
H8B H -0.0282 0.6290 0.5126 0.028 Uiso 1 1 calc R
C9 C 0.20354(17) 1.03058(12) 0.56556(13) 0.0313(3) Uani 1 1 d .
H9A H 0.1803 1.0159 0.4902 0.047 Uiso 1 1 calc R
H9B H 0.2503 1.1127 0.5439 0.047 Uiso 1 1 calc R
H9C H 0.0899 1.0347 0.6218 0.047 Uiso 1 1 calc R
C10 C 0.65451(14) 0.50401(11) 0.80938(10) 0.0216(2) Uani 1 1 d .
C11 C 0.61046(15) 0.39591(11) 0.90752(11) 0.0245(2) Uani 1 1 d .
H11 H 0.4911 0.3751 0.9220 0.029 Uiso 1 1 calc R
C12 C 0.73964(16) 0.31939(11) 0.98332(10) 0.0254(2) Uani 1 1 d .
H12 H 0.7069 0.2473 1.0500 0.030 Uiso 1 1 calc R
C13 C 0.91761(15) 0.34610(11) 0.96368(10) 0.0236(2) Uani 1 1 d .
C14 C 0.95997(15) 0.45444(11) 0.86738(11) 0.0234(2) Uani 1 1 d .
H14 H 1.0795 0.4749 0.8531 0.028 Uiso 1 1 calc R
C15 C 0.83057(15) 0.53337(11) 0.79162(10) 0.0224(2) Uani 1 1 d .
H15 H 0.8620 0.6077 0.7274 0.027 Uiso 1 1 calc R
C16 C 1.05828(16) 0.25624(11) 1.04309(11) 0.0270(2) Uani 1 1 d .
H16A H 1.0105 0.2445 1.1314 0.032 Uiso 1 1 calc R
H16B H 1.1694 0.2965 1.0258 0.032 Uiso 1 1 calc R
C17 C 1.10835(16) 0.12230(12) 1.01918(11) 0.0279(3) Uani 1 1 d .
H17 H 0.9931 0.0863 1.0317 0.034 Uiso 1 1 calc R
C18 C 1.1948(2) 0.13372(14) 0.88664(13) 0.0378(3) Uani 1 1 d .
H18A H 1.3064 0.1715 0.8710 0.057 Uiso 1 1 calc R
H18B H 1.1093 0.1898 0.8293 0.057 Uiso 1 1 calc R
H18C H 1.2245 0.0472 0.8743 0.057 Uiso 1 1 calc R
C19 C 1.2329(2) 0.02715(13) 1.11066(14) 0.0380(3) Uani 1 1 d .
H19A H 1.2504 -0.0595 1.0995 0.057 Uiso 1 1 calc R
H19B H 1.1773 0.0235 1.1954 0.057 Uiso 1 1 calc R
H19C H 1.3511 0.0564 1.0958 0.057 Uiso 1 1 calc R
N1 N 0.27389(12) 0.59547(9) 0.60820(8) 0.0211(2) Uani 1 1 d .
N2 N 0.34671(12) 0.79687(9) 0.63159(9) 0.0226(2) Uani 1 1 d .
B1 B 0.21533(16) 0.74527(12) 0.57572(12) 0.0217(2) Uani 1 1 d .
F1 F 0.22887(9) 0.79953(6) 0.44800(6) 0.02722(17) Uani 1 1 d .
F2 F 0.03710(8) 0.77632(6) 0.62797(6) 0.02597(17) Uani 1 1 d .

loop_
_atom_site_aniso_label
_atom_site_aniso_U_11
_atom_site_aniso_U_22
_atom_site_aniso_U_33
_atom_site_aniso_U_23
_atom_site_aniso_U_13
_atom_site_aniso_U_12
C1 0.0224(5) 0.0207(5) 0.0301(5) -0.0083(4) -0.0053(4) -0.0033(4)
C2 0.0261(5) 0.0207(5) 0.0327(6) -0.0113(4) -0.0064(4) -0.0051(4)
C3 0.0225(5) 0.0211(5) 0.0269(5) -0.0102(4) -0.0044(4) -0.0058(4)
C4 0.0237(5) 0.0204(5) 0.0349(6) -0.0102(4) -0.0055(4) -0.0041(4)
C5 0.0259(5) 0.0220(6) 0.0388(6) -0.0130(5) -0.0075(5) -0.0053(4)
C6 0.0232(5) 0.0235(6) 0.0327(6) -0.0116(4) -0.0066(4) -0.0053(4)
C6A 0.0199(5) 0.0222(6) 0.0277(5) -0.0091(4) -0.0045(4) -0.0042(4)
C7 0.0181(5) 0.0225(5) 0.0248(5) -0.0091(4) -0.0015(4) -0.0052(4)
C7A 0.0186(5) 0.0210(5) 0.0267(5) -0.0083(4) -0.0044(4) -0.0036(4)
C8 0.0242(5) 0.0221(5) 0.0285(5) -0.0100(4) -0.0072(4) -0.0049(4)
C9 0.0294(6) 0.0211(6) 0.0461(7) -0.0112(5) -0.0121(5) -0.0014(5)
C10 0.0207(5) 0.0209(5) 0.0262(5) -0.0102(4) -0.0040(4) -0.0037(4)
C11 0.0210(5) 0.0245(6) 0.0299(5) -0.0097(4) -0.0025(4) -0.0060(4)
C12 0.0267(6) 0.0227(5) 0.0274(5) -0.0077(4) -0.0031(4) -0.0049(4)
C13 0.0247(5) 0.0216(5) 0.0285(5) -0.0120(4) -0.0067(4) -0.0018(4)
C14 0.0207(5) 0.0231(5) 0.0309(5) -0.0124(4) -0.0047(4) -0.0046(4)
C15 0.0220(5) 0.0205(5) 0.0273(5) -0.0095(4) -0.0036(4) -0.0050(4)
C16 0.0277(6) 0.0241(6) 0.0328(6) -0.0103(5) -0.0107(5) -0.0028(4)
C17 0.0280(6) 0.0225(6) 0.0360(6) -0.0101(5) -0.0085(5) -0.0036(4)
C18 0.0404(7) 0.0302(7) 0.0437(7) -0.0161(6) 0.0007(6) -0.0043(6)
C19 0.0412(7) 0.0251(6) 0.0512(8) -0.0121(6) -0.0198(6) 0.0008(5)
N1 0.0197(4) 0.0203(5) 0.0262(4) -0.0084(4) -0.0053(3) -0.0047(3)
N2 0.0208(4) 0.0190(5) 0.0305(5) -0.0090(4) -0.0059(4) -0.0034(4)
B1 0.0199(5) 0.0193(6) 0.0278(6) -0.0082(5) -0.0052(4) -0.0035(4)
F1 0.0315(4) 0.0229(3) 0.0282(3) -0.0061(3) -0.0077(3) -0.0052(3)
F2 0.0197(3) 0.0227(3) 0.0375(4) -0.0114(3) -0.0042(3) -0.0030(2)

loop_
_atom_type_symbol
_atom_type_description
_atom_type_scat_dispersion_real
_atom_type_scat_dispersion_imag
_atom_type_scat_source
C C 0.0181 0.0091 'International Tables Vol C Tables 4.2.6.8 and 6.1.1.4'
H H 0.0000 0.0000 'International Tables Vol C Tables 4.2.6.8 and 6.1.1.4'
B B 0.0090 0.0039 'International Tables Vol C Tables 4.2.6.8 and 6.1.1.4'
N N 0.0311 0.0180 'International Tables Vol C Tables 4.2.6.8 and 6.1.1.4'
F F 0.0727 0.0534 'International Tables Vol C Tables 4.2.6.8 and 6.1.1.4'

loop_
_geom_angle_atom_site_label_1
_geom_angle_atom_site_label_2
_geom_angle_atom_site_label_3
_geom_angle
_geom_angle_site_symmetry_3
C2 C1 C7A 107.07(10) .
C1 C2 C3 107.82(10) .
N1 C3 C2 109.06(10) .
N1 C3 C8 122.67(10) .
C2 C3 C8 128.27(10) .
N2 C4 C5 109.04(10) .
N2 C4 C9 123.36(10) .
C5 C4 C9 127.56(11) .
C6 C5 C4 107.79(10) .
C5 C6 C6A 107.19(10) .
N2 C6A C7 121.20(10) .
N2 C6A C6 107.69(10) .
C7 C6A C6 131.05(11) .
C6A C7 C7A 119.90(10) .
C6A C7 C10 120.67(10) .
C7A C7 C10 119.43(10) .
N1 C7A C7 121.49(10) .
N1 C7A C1 108.13(9) .
C7 C7A C1 130.26(10) .
C3 C8 C8 112.22(11) 2_566
C15 C10 C11 118.41(10) .
C15 C10 C7 121.26(10) .
C11 C10 C7 120.33(9) .
C12 C11 C10 120.49(10) .
C11 C12 C13 121.33(10) .
C14 C13 C12 117.98(10) .
C14 C13 C16 121.95(10) .
C12 C13 C16 120.04(10) .
C13 C14 C15 121.27(10) .
C14 C15 C10 120.49(10) .
C13 C16 C17 112.06(9) .
C18 C17 C19 110.55(11) .
C18 C17 C16 111.42(10) .
C19 C17 C16 111.52(10) .
C3 N1 C7A 107.91(9) .
C3 N1 B1 126.81(9) .
C7A N1 B1 125.00(9) .
C4 N2 C6A 108.27(9) .
C4 N2 B1 126.10(9) .
C6A N2 B1 125.48(9) .
F1 B1 F2 109.73(9) .
F1 B1 N1 109.89(9) .
F2 B1 N1 110.53(9) .
F1 B1 N2 110.51(9) .
F2 B1 N2 109.41(9) .
N1 B1 N2 106.72(9) .

loop_
_geom_bond_atom_site_label_1
_geom_bond_atom_site_label_2
_geom_bond_distance
_geom_bond_site_symmetry_2
C1 C2 1.3828(15) .
C1 C7A 1.4085(16) .
C2 C3 1.4044(16) .
C3 N1 1.3566(14) .
C3 C8 1.4983(15) .
C4 N2 1.3511(15) .
C4 C5 1.4099(16) .
C4 C9 1.4871(16) .
C5 C6 1.3775(17) .
C6 C6A 1.4168(15) .
C6A N2 1.3969(14) .
C6A C7 1.3970(16) .
C7 C7A 1.4056(15) .
C7 C10 1.4803(15) .
C7A N1 1.3964(14) .
C8 C8 1.538(2) 2_566
C10 C15 1.3993(15) .
C10 C11 1.4036(16) .
C11 C12 1.3842(16) .
C12 C13 1.4007(16) .
C13 C14 1.3916(16) .
C13 C16 1.5086(15) .
C14 C15 1.3922(15) .
C16 C17 1.5411(16) .
C17 C18 1.5210(18) .
C17 C19 1.5264(17) .
N1 B1 1.5532(15) .
N2 B1 1.5535(14) .
B1 F1 1.3892(14) .
B1 F2 1.3938(14) .

loop_
_geom_torsion_atom_site_label_1
_geom_torsion_atom_site_label_2
_geom_torsion_atom_site_label_3
_geom_torsion_atom_site_label_4
_geom_torsion
_geom_torsion_site_symmetry_4
C7A C1 C2 C3 0.21(13) .
C1 C2 C3 N1 0.41(13) .
C1 C2 C3 C8 -179.94(11) .
N2 C4 C5 C6 -1.53(14) .
C9 C4 C5 C6 176.26(12) .
C4 C5 C6 C6A 1.20(13) .
C5 C6 C6A N2 -0.48(13) .
C5 C6 C6A C7 -177.53(12) .
N2 C6A C7 C7A 3.27(16) .
C6 C6A C7 C7A 179.99(11) .
N2 C6A C7 C10 -176.22(9) .
C6 C6A C7 C10 0.50(18) .
C6A C7 C7A N1 -5.36(16) .
C10 C7 C7A N1 174.14(9) .
C6A C7 C7A C1 170.11(11) .
C10 C7 C7A C1 -10.40(18) .
C2 C1 C7A N1 -0.73(13) .
C2 C1 C7A C7 -176.66(11) .
N1 C3 C8 C8 -150.65(12) 2_566
C2 C3 C8 C8 29.74(19) 2_566
C6A C7 C10 C15 -49.40(15) .
C7A C7 C10 C15 131.11(11) .
C6A C7 C10 C11 130.12(11) .
C7A C7 C10 C11 -49.37(15) .
C15 C10 C11 C12 -1.01(16) .
C7 C10 C11 C12 179.45(10) .
C10 C11 C12 C13 -0.87(17) .
C11 C12 C13 C14 1.75(17) .
C11 C12 C13 C16 -176.32(10) .
C12 C13 C14 C15 -0.75(16) .
C16 C13 C14 C15 177.28(10) .
C13 C14 C15 C10 -1.13(17) .
C11 C10 C15 C14 2.00(16) .
C7 C10 C15 C14 -178.47(10) .
C14 C13 C16 C17 -110.26(12) .
C12 C13 C16 C17 67.73(14) .
C13 C16 C17 C18 62.82(13) .
C13 C16 C17 C19 -173.12(10) .
C2 C3 N1 C7A -0.86(12) .
C8 C3 N1 C7A 179.46(10) .
C2 C3 N1 B1 173.19(10) .
C8 C3 N1 B1 -6.49(17) .
C7 C7A N1 C3 177.35(10) .
C1 C7A N1 C3 0.99(12) .
C7 C7A N1 B1 3.16(16) .
C1 C7A N1 B1 -173.20(10) .
C5 C4 N2 C6A 1.23(13) .
C9 C4 N2 C6A -176.67(11) .
C5 C4 N2 B1 177.00(10) .
C9 C4 N2 B1 -0.90(18) .
C7 C6A N2 C4 176.93(10) .
C6 C6A N2 C4 -0.47(12) .
C7 C6A N2 B1 1.13(16) .
C6 C6A N2 B1 -176.28(10) .
C3 N1 B1 F1 -52.38(14) .
C7A N1 B1 F1 120.70(11) .
C3 N1 B1 F2 68.88(14) .
C7A N1 B1 F2 -118.04(11) .
C3 N1 B1 N2 -172.24(10) .
C7A N1 B1 N2 0.85(14) .
C4 N2 B1 F1 62.51(14) .
C6A N2 B1 F1 -122.42(11) .
C4 N2 B1 F2 -58.43(14) .
C6A N2 B1 F2 116.64(11) .
C4 N2 B1 N1 -178.04(10) .
C6A N2 B1 N1 -2.97(14) .
